data_4035300
loop_
_publ_author_name
'El\'ias-Rodr\'iguez, Pilar'
'Pingitore, Valeria'
'Carmona, Ana T.'
'Moreno-Vargas, Antonio J'
'Ide, Daisuke'
'Miyawaki, Shota'
'Kato, Atsushi'
'\'Alvarez, Eleuterio'
'Robina, Inmaculada'

_publ_section_title
;
 Discovery of a Potent \a-Galactosidase Inhibitor by in Situ Analysis of a
 Library of Pyrrolizidine-(Thio)urea Hybrid Molecules Generated via Click
 Chemistry.
;
_journal_issue 16
_journal_name_full 'The Journal of organic chemistry'
_journal_page_first 8863
_journal_page_last 8873
_journal_paper_doi 10.1021/acs.joc.8b01073
_journal_volume 83
_journal_year 2018
_chemical_absolute_configuration rmad
_chemical_formula_moiety 'C19 H21 F6 N3 O2 S, C H2 Cl2'
_chemical_formula_sum 'C20 H23 Cl2 F6 N3 O2 S'
_chemical_formula_weight 554.37
_space_group_crystal_system monoclinic
_space_group_IT_number 4
_space_group_name_Hall 'P 2yb'
_space_group_name_H-M_alt 'P 1 21 1'
_atom_sites_solution_hydrogens mixed
_audit_creation_method SHELXL-2016/6
_cell_angle_alpha 90
_cell_angle_beta 99.023(2)
_cell_angle_gamma 90
_cell_formula_units_Z 2
_cell_length_a 9.9180(4)
_cell_length_b 9.8167(4)
_cell_length_c 12.7446(5)
_cell_measurement_reflns_used 9922
_cell_measurement_temperature 193(2)
_cell_measurement_theta_max 30.47
_cell_measurement_theta_min 2.63
_cell_volume 1225.49(9)
_computing_cell_refinement 'Bruker SAINT'
_computing_data_collection 'Bruker APEX2'
_computing_data_reduction 'Bruker SAINT'
_computing_molecular_graphics 'Bruker SHELXTL'
_computing_publication_material 'Bruker SHELXTL'
_computing_structure_refinement 'SHELXL-2016/6 (Sheldrick, 2016)'
_computing_structure_solution 'SHELXS-97 (Sheldrick, 2008)'
_diffrn_ambient_temperature 193(2)
_diffrn_detector_area_resol_mean 8.26
_diffrn_measured_fraction_theta_full 1.000
_diffrn_measured_fraction_theta_max 1.000
_diffrn_measurement_device_type
;
 Bruker-Nonius X8kappa APEX II CCD area detector
;
_diffrn_measurement_method 'phi and omega scans with narrow frames'
_diffrn_radiation_monochromator graphite
_diffrn_radiation_source 'fine-focus sealed tube'
_diffrn_radiation_type MoK\a
_diffrn_radiation_wavelength 0.71073
_diffrn_reflns_av_R_equivalents 0.0289
_diffrn_reflns_av_unetI/netI 0.0256
_diffrn_reflns_Laue_measured_fraction_full 1.000
_diffrn_reflns_Laue_measured_fraction_max 1.000
_diffrn_reflns_limit_h_max 11
_diffrn_reflns_limit_h_min -11
_diffrn_reflns_limit_k_max 11
_diffrn_reflns_limit_k_min -11
_diffrn_reflns_limit_l_max 15
_diffrn_reflns_limit_l_min -15
_diffrn_reflns_number 18120
_diffrn_reflns_point_group_measured_fraction_full 1.000
_diffrn_reflns_point_group_measured_fraction_max 1.000
_diffrn_reflns_theta_full 25.242
_diffrn_reflns_theta_max 25.244
_diffrn_reflns_theta_min 2.079
_exptl_absorpt_coefficient_mu 0.419
_exptl_absorpt_correction_T_max 0.7461
_exptl_absorpt_correction_T_min 0.5275
_exptl_absorpt_correction_type multi-scan
_exptl_absorpt_process_details
;
program SADABS, Bruker (2001).
;
_exptl_crystal_colour colourless
_exptl_crystal_density_diffrn 1.502
_exptl_crystal_description needle
_exptl_crystal_F_000 568
_exptl_crystal_size_max 0.500
_exptl_crystal_size_mid 0.400
_exptl_crystal_size_min 0.400
_refine_diff_density_max 0.763
_refine_diff_density_min -0.684
_refine_diff_density_rms 0.077
_refine_ls_abs_structure_details
; 
 Flack x determined using 1886 quotients [(I+)-(I-)]/[(I+)+(I-)] 
 (Parsons, Flack and Wagner, Acta Cryst. B69 (2013) 249-259). 
;
_refine_ls_abs_structure_Flack 0.04(2)
_refine_ls_extinction_method none
_refine_ls_goodness_of_fit_ref 1.047
_refine_ls_hydrogen_treatment mixed
_refine_ls_matrix_type full
_refine_ls_number_parameters 342
_refine_ls_number_reflns 4446
_refine_ls_number_restraints 135
_refine_ls_restrained_S_all 1.080
_refine_ls_R_factor_all 0.0514
_refine_ls_R_factor_gt 0.0494
_refine_ls_shift/su_max 0.024
_refine_ls_shift/su_mean 0.001
_refine_ls_structure_factor_coef Fsqd
_refine_ls_weighting_details 'w=1/[\s^2^(Fo^2^)+(0.1030P)^2^+0.7980P] where P=(Fo^2^+2Fc^2^)/3'
_refine_ls_weighting_scheme calc
_refine_ls_wR_factor_gt 0.1448
_refine_ls_wR_factor_ref 0.1465
_reflns_Friedel_coverage 0.882
_reflns_Friedel_fraction_full 1.000
_reflns_Friedel_fraction_max 1.000
_reflns_number_gt 4250
_reflns_number_total 4446
_reflns_threshold_expression 'I > 2\s(I)'
_cod_data_source_file jo8b01073_si_002.cif
_cod_data_source_block 8a
_cod_original_sg_symbol_H-M 'P 21'
_cod_database_code 4035300
_shelx_shelxl_version_number 2016/6
_shelx_space_group_comment
; 
The symmetry employed for this shelxl refinement is uniquely defined 
by the following loop, which should always be used as a source of 
symmetry information in preference to the above space-group names. 
They are only intended as comments. 
;
_shelx_estimated_absorpt_t_min 0.818
_shelx_estimated_absorpt_t_max 0.850

loop_
_space_group_symop_operation_xyz
'x, y, z'
'-x, y+1/2, -z'

loop_
_atom_site_label
_atom_site_type_symbol
_atom_site_fract_x
_atom_site_fract_y
_atom_site_fract_z
_atom_site_U_iso_or_equiv
_atom_site_adp_type
_atom_site_occupancy
_atom_site_site_symmetry_order
_atom_site_calc_flag
_atom_site_refinement_flags_posn
_atom_site_refinement_flags_adp
_atom_site_refinement_flags_occupancy
_atom_site_disorder_assembly
_atom_site_disorder_group
S1 S 0.88852(10) 0.26686(13) 0.41261(9) 0.0291(3) Uani 1 1 d . . . . .
O1 O 0.7269(4) -0.3421(3) 0.7701(2) 0.0268(7) Uani 1 1 d . . . . .
O2 O 0.6522(3) -0.3660(3) 0.5959(2) 0.0234(7) Uani 1 1 d . . . . .
N1 N 0.6297(4) -0.0651(4) 0.6564(3) 0.0205(8) Uani 1 1 d . . . . .
N2 N 0.6497(4) 0.1953(4) 0.4657(3) 0.0227(8) Uani 1 1 d D . . . .
H2N H 0.568(3) 0.180(6) 0.442(4) 0.027 Uiso 1 1 d D U . . .
N3 N 0.6343(4) 0.3157(4) 0.3122(3) 0.0257(8) Uani 1 1 d D . . . .
H3N H 0.556(3) 0.343(6) 0.315(5) 0.031 Uiso 1 1 d D U . . .
C1 C 0.7388(5) -0.0955(5) 0.7476(4) 0.0260(10) Uani 1 1 d . . . . .
H1A H 0.700923 -0.097984 0.814971 0.031 Uiso 1 1 calc R U . . .
H1B H 0.811700 -0.025761 0.753550 0.031 Uiso 1 1 calc R U . . .
C2 C 0.7943(4) -0.2350(5) 0.7230(3) 0.0235(9) Uani 1 1 d . . . . .
H2 H 0.895686 -0.240088 0.743436 0.028 Uiso 1 1 calc R U . . .
C3 C 0.7491(4) -0.2564(4) 0.6014(3) 0.0202(9) Uani 1 1 d . . . . .
H3 H 0.827842 -0.278823 0.564166 0.024 Uiso 1 1 calc R U . . .
C4 C 0.6806(4) -0.1249(5) 0.5624(4) 0.0213(9) Uani 1 1 d . . . . .
H4 H 0.603467 -0.142132 0.503342 0.026 Uiso 1 1 calc R U . . .
C5 C 0.7777(5) -0.0172(5) 0.5302(4) 0.0246(9) Uani 1 1 d . . . . .
H5A H 0.782010 -0.022900 0.453264 0.030 Uiso 1 1 calc R U . . .
H5B H 0.870814 -0.029466 0.570281 0.030 Uiso 1 1 calc R U . . .
C6 C 0.7176(4) 0.1201(5) 0.5576(4) 0.0225(9) Uani 1 1 d . . . . .
H6 H 0.791478 0.177719 0.597641 0.027 Uiso 1 1 calc R U . . .
C7 C 0.6126(5) 0.0810(5) 0.6324(4) 0.0250(10) Uani 1 1 d . . . . .
H7A H 0.629931 0.134977 0.698757 0.030 Uiso 1 1 calc R U . . .
H7B H 0.518365 0.099652 0.596793 0.030 Uiso 1 1 calc R U . . .
C8 C 0.6939(5) -0.4434(5) 0.6914(4) 0.0291(11) Uani 1 1 d . . . . .
C9 C 0.8164(7) -0.5314(6) 0.6801(5) 0.0447(14) Uani 1 1 d . . . . .
H9A H 0.895000 -0.473004 0.674076 0.067 Uiso 1 1 calc R U . . .
H9B H 0.795528 -0.587891 0.616202 0.067 Uiso 1 1 calc R U . . .
H9C H 0.837925 -0.590134 0.742632 0.067 Uiso 1 1 calc R U . . .
C10 C 0.5722(7) -0.5233(6) 0.7167(5) 0.0437(14) Uani 1 1 d . . . . .
H10A H 0.596913 -0.569827 0.785088 0.066 Uiso 1 1 calc R U . . .
H10B H 0.544900 -0.590902 0.660816 0.066 Uiso 1 1 calc R U . . .
H10C H 0.495995 -0.460926 0.720662 0.066 Uiso 1 1 calc R U . . .
C11 C 0.7173(4) 0.2582(5) 0.3957(3) 0.0217(8) Uani 1 1 d . . . . .
C12 C 0.6719(4) 0.3673(5) 0.2175(4) 0.0237(9) Uani 1 1 d . . . . .
C13 C 0.7688(5) 0.3028(5) 0.1655(4) 0.0256(10) Uani 1 1 d . . . . .
H13 H 0.814170 0.222948 0.194596 0.031 Uiso 1 1 calc R U . . .
C14 C 0.7976(5) 0.3572(6) 0.0708(4) 0.0308(11) Uani 1 1 d . . . . .
C15 C 0.7306(6) 0.4720(6) 0.0252(4) 0.0341(11) Uani 1 1 d . . . . .
H15 H 0.752248 0.509342 -0.038912 0.041 Uiso 1 1 calc R U . . .
C16 C 0.6318(6) 0.5300(6) 0.0756(4) 0.0336(11) Uani 1 1 d . . . . .
C17 C 0.6025(5) 0.4790(5) 0.1704(4) 0.0291(10) Uani 1 1 d . . . . .
H17 H 0.533901 0.521107 0.203587 0.035 Uiso 1 1 calc R U . . .
C18 C 0.9015(6) 0.2889(7) 0.0146(4) 0.0453(15) Uani 1 1 d D . . . .
F1A F 0.9818(15) 0.3726(13) -0.0241(12) 0.090(4) Uani 0.5 1 d D U P A 1
F2A F 0.8356(12) 0.2256(14) -0.0748(8) 0.063(3) Uani 0.5 1 d D U P A 1
F3A F 0.9730(15) 0.1945(15) 0.0676(11) 0.063(4) Uani 0.5 1 d D U P A 1
F1B F 0.9309(18) 0.1659(14) 0.0515(14) 0.073(5) Uani 0.5 1 d D U P A 2
F2B F 1.0176(12) 0.3577(15) 0.0326(11) 0.086(4) Uani 0.5 1 d D U P A 2
F3B F 0.8688(17) 0.2830(18) -0.0866(9) 0.090(5) Uani 0.5 1 d D U P A 2
C19 C 0.5545(8) 0.6493(8) 0.0254(5) 0.0564(18) Uani 1 1 d . . . . .
F4 F 0.4835(8) 0.6215(7) -0.0657(4) 0.112(3) Uani 1 1 d . U . . .
F5 F 0.6385(8) 0.7497(6) 0.0015(6) 0.116(2) Uani 1 1 d . U . . .
F6 F 0.4768(6) 0.7096(5) 0.0869(3) 0.0804(16) Uani 1 1 d . U . . .
Cl1 Cl 0.95998(17) 0.6479(2) 0.23302(14) 0.0609(5) Uani 1 1 d . U . . .
Cl2 Cl 0.7234(2) 0.7553(3) 0.31292(18) 0.0777(7) Uani 1 1 d . U . . .
C20 C 0.8724(7) 0.6500(9) 0.3390(5) 0.0533(16) Uani 1 1 d . . . . .
H20A H 0.932995 0.684554 0.402600 0.064 Uiso 1 1 calc R U . . .
H20B H 0.845100 0.555933 0.354255 0.064 Uiso 1 1 calc R U . . .

loop_
_atom_site_aniso_label
_atom_site_aniso_U_11
_atom_site_aniso_U_22
_atom_site_aniso_U_33
_atom_site_aniso_U_23
_atom_site_aniso_U_13
_atom_site_aniso_U_12
S1 0.0145(5) 0.0424(7) 0.0306(6) 0.0120(5) 0.0043(4) -0.0014(5)
O1 0.0368(19) 0.0224(16) 0.0206(15) 0.0021(13) 0.0031(13) -0.0033(14)
O2 0.0270(16) 0.0187(15) 0.0229(15) 0.0038(12) -0.0008(12) -0.0053(13)
N1 0.0190(18) 0.0196(18) 0.0243(19) 0.0045(14) 0.0077(15) -0.0009(14)
N2 0.0143(16) 0.0242(18) 0.030(2) 0.0045(16) 0.0051(14) -0.0013(15)
N3 0.0135(17) 0.037(2) 0.0287(19) 0.0092(17) 0.0089(15) 0.0048(15)
C1 0.028(2) 0.023(2) 0.026(2) 0.0028(18) -0.0003(19) -0.0012(18)
C2 0.0202(19) 0.022(2) 0.027(2) 0.002(2) -0.0017(16) 0.0005(19)
C3 0.0176(19) 0.020(2) 0.024(2) 0.0017(17) 0.0056(15) -0.0003(16)
C4 0.018(2) 0.024(2) 0.023(2) 0.0040(18) 0.0066(17) 0.0002(18)
C5 0.022(2) 0.021(2) 0.033(2) 0.0070(19) 0.0126(18) 0.0004(18)
C6 0.020(2) 0.023(2) 0.026(2) 0.0085(18) 0.0082(17) 0.0013(17)
C7 0.024(2) 0.022(2) 0.032(2) 0.0064(19) 0.0142(19) 0.0028(18)
C8 0.038(3) 0.021(2) 0.026(2) 0.0062(19) -0.002(2) -0.004(2)
C9 0.059(4) 0.027(3) 0.046(3) 0.003(2) 0.004(3) 0.013(3)
C10 0.053(3) 0.033(3) 0.043(3) 0.012(2) 0.002(3) -0.019(3)
C11 0.0171(19) 0.023(2) 0.026(2) 0.0009(19) 0.0070(16) 0.0017(18)
C12 0.018(2) 0.030(2) 0.024(2) 0.0014(19) 0.0046(17) 0.0019(18)
C13 0.024(2) 0.030(2) 0.024(2) -0.0001(17) 0.0065(18) 0.0040(18)
C14 0.027(2) 0.041(3) 0.025(2) -0.001(2) 0.0055(19) 0.005(2)
C15 0.042(3) 0.042(3) 0.020(2) 0.005(2) 0.009(2) 0.002(2)
C16 0.039(3) 0.033(3) 0.029(3) 0.004(2) 0.006(2) 0.003(2)
C17 0.031(3) 0.034(3) 0.022(2) 0.002(2) 0.0052(19) 0.006(2)
C18 0.038(3) 0.070(5) 0.030(3) 0.003(3) 0.014(2) 0.020(3)
F1A 0.083(9) 0.096(7) 0.113(9) 0.003(8) 0.081(8) 0.006(7)
F2A 0.053(5) 0.101(9) 0.038(5) -0.026(5) 0.020(4) 0.013(5)
F3A 0.050(7) 0.108(9) 0.033(4) -0.007(5) 0.008(4) 0.050(6)
F1B 0.081(11) 0.072(7) 0.070(9) 0.005(6) 0.031(7) 0.037(7)
F2B 0.050(6) 0.120(9) 0.097(8) 0.002(8) 0.039(6) 0.011(6)
F3B 0.102(10) 0.137(12) 0.035(5) 0.013(6) 0.027(6) 0.063(8)
C19 0.082(5) 0.057(4) 0.033(3) 0.016(3) 0.019(3) 0.031(4)
F4 0.150(6) 0.118(5) 0.054(3) 0.001(3) -0.028(3) 0.082(4)
F5 0.146(5) 0.067(3) 0.149(6) 0.066(4) 0.068(5) 0.035(4)
F6 0.114(4) 0.078(3) 0.057(2) 0.028(2) 0.040(2) 0.065(3)
Cl1 0.0432(8) 0.0873(13) 0.0537(9) -0.0072(9) 0.0119(7) 0.0034(8)
Cl2 0.0541(10) 0.0959(15) 0.0827(13) -0.0434(13) 0.0094(9) 0.0101(11)
C20 0.042(3) 0.077(5) 0.039(3) -0.002(3) -0.002(3) -0.009(3)

loop_
_atom_type_symbol
_atom_type_description
_atom_type_scat_dispersion_real
_atom_type_scat_dispersion_imag
_atom_type_scat_source
C C 0.0033 0.0016 'International Tables Vol C Tables 4.2.6.8 and 6.1.1.4'
H H 0.0000 0.0000 'International Tables Vol C Tables 4.2.6.8 and 6.1.1.4'
N N 0.0061 0.0033 'International Tables Vol C Tables 4.2.6.8 and 6.1.1.4'
O O 0.0106 0.0060 'International Tables Vol C Tables 4.2.6.8 and 6.1.1.4'
F F 0.0171 0.0103 'International Tables Vol C Tables 4.2.6.8 and 6.1.1.4'
S S 0.1246 0.1234 'International Tables Vol C Tables 4.2.6.8 and 6.1.1.4'
Cl Cl 0.1484 0.1585 'International Tables Vol C Tables 4.2.6.8 and 6.1.1.4'

loop_
_geom_angle_atom_site_label_1
_geom_angle_atom_site_label_2
_geom_angle_atom_site_label_3
_geom_angle
C8 O1 C2 107.0(3)
C3 O2 C8 104.6(3)
C7 N1 C1 113.8(4)
C7 N1 C4 105.0(3)
C1 N1 C4 104.6(3)
C11 N2 C6 123.3(4)
C11 N2 H2N 113(4)
C6 N2 H2N 120(4)
C11 N3 C12 127.5(4)
C11 N3 H3N 124(4)
C12 N3 H3N 108(4)
N1 C1 C2 105.1(4)
N1 C1 H1A 110.7
C2 C1 H1A 110.7
N1 C1 H1B 110.7
C2 C1 H1B 110.7
H1A C1 H1B 108.8
O1 C2 C1 111.6(4)
O1 C2 C3 103.8(3)
C1 C2 C3 105.5(3)
O1 C2 H2 111.8
C1 C2 H2 111.8
C3 C2 H2 111.8
O2 C3 C4 111.2(3)
O2 C3 C2 103.6(3)
C4 C3 C2 104.9(4)
O2 C3 H3 112.2
C4 C3 H3 112.2
C2 C3 H3 112.2
N1 C4 C3 105.3(3)
N1 C4 C5 104.5(4)
C3 C4 C5 114.3(4)
N1 C4 H4 110.8
C3 C4 H4 110.8
C5 C4 H4 110.8
C4 C5 C6 105.2(3)
C4 C5 H5A 110.7
C6 C5 H5A 110.7
C4 C5 H5B 110.7
C6 C5 H5B 110.7
H5A C5 H5B 108.8
N2 C6 C5 114.1(4)
N2 C6 C7 110.3(4)
C5 C6 C7 104.0(3)
N2 C6 H6 109.4
C5 C6 H6 109.4
C7 C6 H6 109.4
N1 C7 C6 107.5(4)
N1 C7 H7A 110.2
C6 C7 H7A 110.2
N1 C7 H7B 110.2
C6 C7 H7B 110.2
H7A C7 H7B 108.5
O1 C8 O2 103.4(4)
O1 C8 C9 111.6(4)
O2 C8 C9 110.4(4)
O1 C8 C10 108.4(4)
O2 C8 C10 108.7(4)
C9 C8 C10 113.7(5)
C8 C9 H9A 109.5
C8 C9 H9B 109.5
H9A C9 H9B 109.5
C8 C9 H9C 109.5
H9A C9 H9C 109.5
H9B C9 H9C 109.5
C8 C10 H10A 109.5
C8 C10 H10B 109.5
H10A C10 H10B 109.5
C8 C10 H10C 109.5
H10A C10 H10C 109.5
H10B C10 H10C 109.5
N2 C11 N3 113.9(4)
N2 C11 S1 122.4(3)
N3 C11 S1 123.7(3)
C17 C12 C13 119.0(4)
C17 C12 N3 118.4(4)
C13 C12 N3 122.4(4)
C14 C13 C12 119.2(4)
C14 C13 H13 120.4
C12 C13 H13 120.4
C15 C14 C13 121.7(5)
C15 C14 C18 118.8(5)
C13 C14 C18 119.5(5)
C16 C15 C14 118.0(5)
C16 C15 H15 121.0
C14 C15 H15 121.0
C15 C16 C17 121.4(5)
C15 C16 C19 118.8(5)
C17 C16 C19 119.8(5)
C16 C17 C12 120.6(5)
C16 C17 H17 119.7
C12 C17 H17 119.7
F3A C18 F1A 109.5(10)
F3B C18 F1B 109.0(11)
F3B C18 F2B 105.9(10)
F1B C18 F2B 105.6(10)
F3A C18 F2A 105.1(10)
F1A C18 F2A 102.3(9)
F3B C18 C14 114.6(8)
F3A C18 C14 115.6(9)
F1A C18 C14 114.1(8)
F1B C18 C14 111.7(10)
F2B C18 C14 109.5(8)
F2A C18 C14 109.0(7)
F4 C19 F6 110.0(7)
F4 C19 F5 102.7(6)
F6 C19 F5 104.1(7)
F4 C19 C16 113.1(6)
F6 C19 C16 114.0(5)
F5 C19 C16 112.1(6)
Cl1 C20 Cl2 111.4(4)
Cl1 C20 H20A 109.3
Cl2 C20 H20A 109.3
Cl1 C20 H20B 109.3
Cl2 C20 H20B 109.3
H20A C20 H20B 108.0

loop_
_geom_bond_atom_site_label_1
_geom_bond_atom_site_label_2
_geom_bond_distance
S1 C11 1.680(4)
O1 C8 1.414(6)
O1 C2 1.427(6)
O2 C3 1.437(5)
O2 C8 1.439(6)
N1 C7 1.470(6)
N1 C1 1.489(6)
N1 C4 1.492(6)
N2 C11 1.347(6)
N2 C6 1.457(6)
N2 H2N 0.83(3)
N3 C11 1.362(6)
N3 C12 1.411(6)
N3 H3N 0.82(3)
C1 C2 1.526(7)
C1 H1A 0.9900
C1 H1B 0.9900
C2 C3 1.559(6)
C2 H2 1.0000
C3 C4 1.506(6)
C3 H3 1.0000
C4 C5 1.528(6)
C4 H4 1.0000
C5 C6 1.536(6)
C5 H5A 0.9900
C5 H5B 0.9900
C6 C7 1.566(6)
C6 H6 1.0000
C7 H7A 0.9900
C7 H7B 0.9900
C8 C9 1.516(8)
C8 C10 1.517(7)
C9 H9A 0.9800
C9 H9B 0.9800
C9 H9C 0.9800
C10 H10A 0.9800
C10 H10B 0.9800
C10 H10C 0.9800
C12 C17 1.381(7)
C12 C13 1.401(6)
C13 C14 1.389(7)
C13 H13 0.9500
C14 C15 1.389(8)
C14 C18 1.502(7)
C15 C16 1.377(8)
C15 H15 0.9500
C16 C17 1.380(7)
C16 C19 1.488(8)
C17 H17 0.9500
C18 F3B 1.282(12)
C18 F3A 1.292(12)
C18 F1A 1.294(11)
C18 F1B 1.312(13)
C18 F2B 1.324(12)
C18 F2A 1.370(11)
C19 F4 1.289(9)
C19 F6 1.321(8)
C19 F5 1.356(10)
Cl1 C20 1.717(7)
Cl2 C20 1.792(8)
C20 H20A 0.9900
C20 H20B 0.9900

loop_
_geom_hbond_atom_site_label_D
_geom_hbond_atom_site_label_H
_geom_hbond_atom_site_label_A
_geom_hbond_distance_DH
_geom_hbond_distance_HA
_geom_hbond_distance_DA
_geom_hbond_angle_DHA
_geom_hbond_site_symmetry_A
N3 H3N N1 0.82(3) 2.14(3) 2.952(5) 170(6) 2_656
N2 H2N O2 0.83(3) 2.21(3) 3.034(5) 171(5) 2_656

loop_
_geom_torsion_atom_site_label_1
_geom_torsion_atom_site_label_2
_geom_torsion_atom_site_label_3
_geom_torsion_atom_site_label_4
_geom_torsion
C7 N1 C1 C2 -149.4(4)
C4 N1 C1 C2 -35.4(4)
C8 O1 C2 C1 134.1(4)
C8 O1 C2 C3 20.9(4)
N1 C1 C2 O1 -93.1(4)
N1 C1 C2 C3 18.9(4)
C8 O2 C3 C4 -140.4(4)
C8 O2 C3 C2 -28.2(4)
O1 C2 C3 O2 4.9(4)
C1 C2 C3 O2 -112.5(4)
O1 C2 C3 C4 121.6(4)
C1 C2 C3 C4 4.2(4)
C7 N1 C4 C3 158.6(3)
C1 N1 C4 C3 38.5(4)
C7 N1 C4 C5 37.9(4)
C1 N1 C4 C5 -82.3(4)
O2 C3 C4 N1 85.5(4)
C2 C3 C4 N1 -25.8(4)
O2 C3 C4 C5 -160.4(4)
C2 C3 C4 C5 88.2(4)
N1 C4 C5 C6 -32.7(4)
C3 C4 C5 C6 -147.3(4)
C11 N2 C6 C5 -72.9(6)
C11 N2 C6 C7 170.5(4)
C4 C5 C6 N2 -105.0(4)
C4 C5 C6 C7 15.2(5)
C1 N1 C7 C6 85.5(5)
C4 N1 C7 C6 -28.3(5)
N2 C6 C7 N1 130.5(4)
C5 C6 C7 N1 7.7(5)
C2 O1 C8 O2 -39.3(5)
C2 O1 C8 C9 79.4(5)
C2 O1 C8 C10 -154.5(4)
C3 O2 C8 O1 42.1(5)
C3 O2 C8 C9 -77.5(5)
C3 O2 C8 C10 157.1(4)
C6 N2 C11 N3 176.3(4)
C6 N2 C11 S1 -5.0(7)
C12 N3 C11 N2 -168.1(5)
C12 N3 C11 S1 13.3(7)
C11 N3 C12 C17 -146.0(5)
C11 N3 C12 C13 39.3(7)
C17 C12 C13 C14 3.4(7)
N3 C12 C13 C14 178.0(5)
C12 C13 C14 C15 -1.5(8)
C12 C13 C14 C18 179.9(5)
C13 C14 C15 C16 -1.2(8)
C18 C14 C15 C16 177.4(5)
C14 C15 C16 C17 2.0(8)
C14 C15 C16 C19 -177.3(6)
C15 C16 C17 C12 -0.1(8)
C19 C16 C17 C12 179.2(6)
C13 C12 C17 C16 -2.6(7)
N3 C12 C17 C16 -177.5(5)
C15 C14 C18 F3B -39.6(11)
C13 C14 C18 F3B 139.1(10)
C15 C14 C18 F3A 171.1(9)
C13 C14 C18 F3A -10.3(11)
C15 C14 C18 F1A 42.7(11)
C13 C14 C18 F1A -138.6(10)
C15 C14 C18 F1B -164.2(9)
C13 C14 C18 F1B 14.4(10)
C15 C14 C18 F2B 79.2(9)
C13 C14 C18 F2B -102.2(9)
C15 C14 C18 F2A -70.9(9)
C13 C14 C18 F2A 107.7(8)
C15 C16 C19 F4 62.8(9)
C17 C16 C19 F4 -116.5(7)
C15 C16 C19 F6 -170.6(6)
C17 C16 C19 F6 10.1(10)
C15 C16 C19 F5 -52.7(8)
C17 C16 C19 F5 128.0(6)
